data_1561997
loop_
_publ_author_name
'Ye, Gan'
'Zou, Kang-Yu'
'Yang, Ying'
'Wang, Jun-Jie'
'Gou, Xiao-Feng'
'Li, Zuo-Xi'

_publ_section_title
;
 Anion effect on the topological frameworks of a series of manganese
 coordination polymers based on 1,4-bis(imidazol-1-yl)-benzene: Syntheses,
 crystal structures and magnetic properties
;
_journal_name_full 'Journal of Solid State Chemistry'
_journal_page_first 31
_journal_page_last 40
_journal_paper_doi 10.1016/j.jssc.2014.11.015
_journal_volume 225
_journal_year 2015
_chemical_formula_sum 'C28 H26 Mn N8 O4'
_chemical_formula_weight 593.51
_space_group_IT_number 12
_space_group_name_Hall '-C 2y'
_space_group_name_H-M_alt 'C 1 2/m 1'
_symmetry_cell_setting monoclinic
_symmetry_space_group_name_H-M 'C 1 2/m 1'
_atom_sites_solution_hydrogens geom
_atom_sites_solution_primary direct
_atom_sites_solution_secondary difmap
_audit_creation_method SHELXL-97
_cell_angle_alpha 90.00
_cell_angle_beta 92.01(3)
_cell_angle_gamma 90.00
_cell_formula_units_Z 2
_cell_length_a 7.5943(15)
_cell_length_b 16.960(3)
_cell_length_c 10.497(2)
_cell_measurement_reflns_used 6766
_cell_measurement_temperature 293(2)
_cell_measurement_theta_max 27.4
_cell_measurement_theta_min 3.1
_cell_volume 1351.2(4)
_computing_cell_refinement 'CrystalClear (Rigaku/MSC Inc., 2005)'
_computing_data_collection 'CrystalClear (Rigaku/MSC Inc., 2005)'
_computing_data_reduction 'CrystalClear (Rigaku/MSC Inc., 2005)'
_computing_molecular_graphics 'Bruker SHELXTL'
_computing_publication_material 'Bruker SHELXTL'
_computing_structure_refinement 'SHELXL-97 (Sheldrick, 1997)'
_computing_structure_solution 'SHELXS-97 (Sheldrick, 1990)'
_diffrn_ambient_temperature 293(2)
_diffrn_detector_area_resol_mean 9
_diffrn_measured_fraction_theta_full 0.996
_diffrn_measured_fraction_theta_max 0.996
_diffrn_measurement_device_type 'CCD area detector'
_diffrn_measurement_method \w
_diffrn_radiation_monochromator graphite
_diffrn_radiation_source 'fine-focus sealed tube'
_diffrn_radiation_type MoK\a
_diffrn_radiation_wavelength 0.71073
_diffrn_reflns_av_R_equivalents 0.0218
_diffrn_reflns_av_sigmaI/netI 0.0144
_diffrn_reflns_limit_h_max 9
_diffrn_reflns_limit_h_min -9
_diffrn_reflns_limit_k_max 20
_diffrn_reflns_limit_k_min -20
_diffrn_reflns_limit_l_max 12
_diffrn_reflns_limit_l_min -12
_diffrn_reflns_number 5927
_diffrn_reflns_theta_full 25.02
_diffrn_reflns_theta_max 25.02
_diffrn_reflns_theta_min 3.09
_diffrn_standards_decay_% 0
_diffrn_standards_interval_count 0
_diffrn_standards_interval_time 0
_exptl_absorpt_coefficient_mu 0.540
_exptl_absorpt_correction_T_max 0.898
_exptl_absorpt_correction_T_min 0.850
_exptl_absorpt_correction_type multi-scan
_exptl_absorpt_process_details CrystalClear
_exptl_crystal_colour colorless
_exptl_crystal_density_diffrn 1.459
_exptl_crystal_density_method 'not measured'
_exptl_crystal_description block
_exptl_crystal_F_000 614
_exptl_crystal_size_max 0.30
_exptl_crystal_size_mid 0.25
_exptl_crystal_size_min 0.20
_refine_diff_density_max 0.196
_refine_diff_density_min -0.176
_refine_diff_density_rms 0.038
_refine_ls_extinction_method none
_refine_ls_goodness_of_fit_ref 1.106
_refine_ls_hydrogen_treatment constr
_refine_ls_matrix_type full
_refine_ls_number_parameters 102
_refine_ls_number_reflns 1234
_refine_ls_number_restraints 0
_refine_ls_restrained_S_all 1.106
_refine_ls_R_factor_all 0.0300
_refine_ls_R_factor_gt 0.0276
_refine_ls_shift/su_max 0.000
_refine_ls_shift/su_mean 0.000
_refine_ls_structure_factor_coef Fsqd
_refine_ls_weighting_details 'calc w=1/[\s^2^(Fo^2^)+(0.0247P)^2^+1.3004P] where P=(Fo^2^+2Fc^2^)/3'
_refine_ls_weighting_scheme calc
_refine_ls_wR_factor_gt 0.0641
_refine_ls_wR_factor_ref 0.0651
_reflns_number_gt 1163
_reflns_number_total 1234
_reflns_threshold_expression >2sigma(I)
_cod_data_source_file JSSC-2015-225-31.cif
_cod_data_source_block 4
_cod_original_sg_symbol_H-M C2/m
_cod_database_code 1561997

loop_
_symmetry_equiv_pos_as_xyz
'x, y, z'
'-x, y, -z'
'x+1/2, y+1/2, z'
'-x+1/2, y+1/2, -z'
'-x, -y, -z'
'x, -y, z'
'-x+1/2, -y+1/2, -z'
'x+1/2, -y+1/2, z'

loop_
_atom_site_label
_atom_site_type_symbol
_atom_site_fract_x
_atom_site_fract_y
_atom_site_fract_z
_atom_site_U_iso_or_equiv
_atom_site_adp_type
_atom_site_occupancy
_atom_site_symmetry_multiplicity
_atom_site_calc_flag
_atom_site_refinement_flags
_atom_site_disorder_assembly
_atom_site_disorder_group
Mn1 Mn 1.0000 0.0000 0.0000 0.02245(15) Uani 1 4 d S . .
N1 N 0.85512(18) 0.09433(8) 0.10954(12) 0.0294(3) Uani 1 1 d . . .
N2 N 0.77020(17) 0.17557(8) 0.26087(12) 0.0278(3) Uani 1 1 d . . .
O1 O 0.7851(2) 0.0000 -0.14017(16) 0.0480(5) Uani 1 2 d S . .
O2 O 0.8237(2) 0.0000 -0.34971(16) 0.0412(4) Uani 1 2 d S . .
C1 C 0.7290(3) 0.0000 -0.2544(2) 0.0290(5) Uani 1 2 d S . .
C2 C 0.5307(4) 0.0000 -0.2771(3) 0.0570(8) Uani 1 2 d S . .
H2A H 0.5014 0.0276 -0.3548 0.086 Uiso 0.50 1 calc PR . .
H2B H 0.4761 0.0257 -0.2073 0.086 Uiso 0.50 1 calc PR . .
H2C H 0.4892 -0.0534 -0.2837 0.086 Uiso 0.50 1 calc PR . .
C3 C 0.8747(2) 0.11349(9) 0.23099(15) 0.0272(4) Uani 1 1 d . . .
H3 H 0.9503 0.0878 0.2889 0.033 Uiso 1 1 calc R . .
C4 C 0.7308(3) 0.14583(11) 0.05919(16) 0.0397(4) Uani 1 1 d . . .
H4 H 0.6893 0.1459 -0.0252 0.048 Uiso 1 1 calc R . .
C5 C 0.6774(2) 0.19643(11) 0.15020(16) 0.0395(4) Uani 1 1 d . . .
H5 H 0.5953 0.2368 0.1402 0.047 Uiso 1 1 calc R . .
C6 C 0.76003(19) 0.21309(9) 0.38317(14) 0.0260(3) Uani 1 1 d . . .
C7 C 0.7604(2) 0.16778(10) 0.49329(15) 0.0307(4) Uani 1 1 d . . .
H7 H 0.7674 0.1131 0.4885 0.037 Uiso 1 1 calc R . .
C8 C 0.7498(2) 0.29497(10) 0.38926(15) 0.0307(4) Uani 1 1 d . . .
H8 H 0.7498 0.3247 0.3148 0.037 Uiso 1 1 calc R . .

loop_
_atom_site_aniso_label
_atom_site_aniso_U_11
_atom_site_aniso_U_22
_atom_site_aniso_U_33
_atom_site_aniso_U_23
_atom_site_aniso_U_13
_atom_site_aniso_U_12
Mn1 0.0289(3) 0.0223(3) 0.0166(2) 0.000 0.00614(18) 0.000
N1 0.0351(8) 0.0276(7) 0.0258(7) -0.0030(6) 0.0052(6) 0.0025(6)
N2 0.0322(7) 0.0264(7) 0.0251(7) -0.0043(5) 0.0026(5) 0.0055(6)
O1 0.0451(11) 0.0696(14) 0.0289(10) 0.000 -0.0077(8) 0.000
O2 0.0445(10) 0.0463(11) 0.0330(10) 0.000 0.0028(8) 0.000
C1 0.0349(13) 0.0196(11) 0.0321(13) 0.000 -0.0035(10) 0.000
C2 0.0373(16) 0.077(2) 0.0564(19) 0.000 -0.0050(13) 0.000
C3 0.0286(8) 0.0258(8) 0.0274(8) -0.0021(6) 0.0034(6) 0.0042(6)
C4 0.0534(11) 0.0409(10) 0.0245(9) -0.0017(7) -0.0031(8) 0.0130(9)
C5 0.0487(11) 0.0383(10) 0.0313(9) -0.0018(7) -0.0035(8) 0.0193(9)
C6 0.0247(8) 0.0275(8) 0.0259(8) -0.0058(6) 0.0028(6) 0.0038(6)
C7 0.0391(9) 0.0214(8) 0.0316(8) -0.0029(6) 0.0038(7) 0.0044(7)
C8 0.0388(9) 0.0275(8) 0.0261(8) 0.0012(6) 0.0042(7) 0.0037(7)

loop_
_atom_type_symbol
_atom_type_description
_atom_type_scat_dispersion_real
_atom_type_scat_dispersion_imag
_atom_type_scat_source
C C 0.0033 0.0016 'International Tables Vol C Tables 4.2.6.8 and 6.1.1.4'
H H 0.0000 0.0000 'International Tables Vol C Tables 4.2.6.8 and 6.1.1.4'
Mn Mn 0.3368 0.7283 'International Tables Vol C Tables 4.2.6.8 and 6.1.1.4'
N N 0.0061 0.0033 'International Tables Vol C Tables 4.2.6.8 and 6.1.1.4'
O O 0.0106 0.0060 'International Tables Vol C Tables 4.2.6.8 and 6.1.1.4'

loop_
_geom_angle_atom_site_label_1
_geom_angle_atom_site_label_2
_geom_angle_atom_site_label_3
_geom_angle
_geom_angle_site_symmetry_1
_geom_angle_site_symmetry_3
O1 Mn1 O1 180.00(7) 5_755 .
O1 Mn1 N1 88.69(5) 5_755 2_755
O1 Mn1 N1 91.31(5) . 2_755
O1 Mn1 N1 88.69(5) 5_755 5_755
O1 Mn1 N1 91.31(5) . 5_755
N1 Mn1 N1 89.32(7) 2_755 5_755
O1 Mn1 N1 91.31(5) 5_755 6
O1 Mn1 N1 88.69(5) . 6
N1 Mn1 N1 180.00(5) 2_755 6
N1 Mn1 N1 90.68(7) 5_755 6
O1 Mn1 N1 91.31(5) 5_755 .
O1 Mn1 N1 88.69(5) . .
N1 Mn1 N1 90.68(7) 2_755 .
N1 Mn1 N1 180.0 5_755 .
N1 Mn1 N1 89.32(7) 6 .
C3 N1 C4 105.48(13) . .
C3 N1 Mn1 128.42(11) . .
C4 N1 Mn1 126.06(11) . .
C3 N2 C5 106.74(13) . .
C3 N2 C6 126.74(13) . .
C5 N2 C6 126.52(13) . .
C1 O1 Mn1 150.72(17) . .
O2 C1 O1 125.2(2) . .
O2 C1 C2 118.0(2) . .
O1 C1 C2 116.8(2) . .
C1 C2 H2A 109.5 . .
C1 C2 H2B 109.5 . .
H2A C2 H2B 109.5 . .
C1 C2 H2C 109.5 . .
H2A C2 H2C 109.5 . .
H2B C2 H2C 109.5 . .
N1 C3 N2 111.50(14) . .
N1 C3 H3 124.3 . .
N2 C3 H3 124.3 . .
C5 C4 N1 110.39(15) . .
C5 C4 H4 124.8 . .
N1 C4 H4 124.8 . .
C4 C5 N2 105.88(15) . .
C4 C5 H5 127.1 . .
N2 C5 H5 127.1 . .
C7 C6 C8 120.83(14) . .
C7 C6 N2 120.00(14) . .
C8 C6 N2 119.17(14) . .
C6 C7 C8 119.24(15) . 7_656
C6 C7 H7 120.4 . .
C8 C7 H7 120.4 7_656 .
C7 C8 C6 119.93(15) 7_656 .
C7 C8 H8 120.0 7_656 .
C6 C8 H8 120.0 . .

loop_
_geom_bond_atom_site_label_1
_geom_bond_atom_site_label_2
_geom_bond_distance
_geom_bond_site_symmetry_2
Mn1 O1 2.1585(18) 5_755
Mn1 O1 2.1586(18) .
Mn1 N1 2.2761(13) 2_755
Mn1 N1 2.2761(13) 5_755
Mn1 N1 2.2761(13) 6
Mn1 N1 2.2761(13) .
N1 C3 1.319(2) .
N1 C4 1.378(2) .
N2 C3 1.362(2) .
N2 C5 1.383(2) .
N2 C6 1.4373(19) .
O1 C1 1.258(3) .
O2 C1 1.253(3) .
C1 C2 1.516(4) .
C2 H2A 0.9600 .
C2 H2B 0.9600 .
C2 H2C 0.9600 .
C3 H3 0.9300 .
C4 C5 1.357(2) .
C4 H4 0.9300 .
C5 H5 0.9300 .
C6 C7 1.388(2) .
C6 C8 1.392(2) .
C7 C8 1.390(2) 7_656
C7 H7 0.9300 .
C8 C7 1.390(2) 7_656
C8 H8 0.9300 .

loop_
_geom_torsion_atom_site_label_1
_geom_torsion_atom_site_label_2
_geom_torsion_atom_site_label_3
_geom_torsion_atom_site_label_4
_geom_torsion
_geom_torsion_site_symmetry_1
_geom_torsion_site_symmetry_2
_geom_torsion_site_symmetry_3
_geom_torsion_site_symmetry_4
O1 Mn1 N1 C3 -21.28(14) 5_755 . . .
O1 Mn1 N1 C3 158.72(14) . . . .
N1 Mn1 N1 C3 -109.98(15) 2_755 . . .
N1 Mn1 N1 C3 -28(10) 5_755 . . .
N1 Mn1 N1 C3 70.02(15) 6 . . .
O1 Mn1 N1 C4 156.20(14) 5_755 . . .
O1 Mn1 N1 C4 -23.80(14) . . . .
N1 Mn1 N1 C4 67.50(13) 2_755 . . .
N1 Mn1 N1 C4 149(10) 5_755 . . .
N1 Mn1 N1 C4 -112.50(13) 6 . . .
O1 Mn1 O1 C1 0.00(6) 5_755 . . .
N1 Mn1 O1 C1 44.67(3) 2_755 . . .
N1 Mn1 O1 C1 -44.67(3) 5_755 . . .
N1 Mn1 O1 C1 -135.33(3) 6 . . .
N1 Mn1 O1 C1 135.33(3) . . . .
Mn1 O1 C1 O2 0.0 . . . .
Mn1 O1 C1 C2 180.0 . . . .
C4 N1 C3 N2 -0.73(18) . . . .
Mn1 N1 C3 N2 177.15(10) . . . .
C5 N2 C3 N1 0.48(19) . . . .
C6 N2 C3 N1 -178.63(14) . . . .
C3 N1 C4 C5 0.7(2) . . . .
Mn1 N1 C4 C5 -177.23(12) . . . .
N1 C4 C5 N2 -0.4(2) . . . .
C3 N2 C5 C4 0.0(2) . . . .
C6 N2 C5 C4 179.11(16) . . . .
C3 N2 C6 C7 -41.5(2) . . . .
C5 N2 C6 C7 139.53(18) . . . .
C3 N2 C6 C8 138.51(16) . . . .
C5 N2 C6 C8 -40.4(2) . . . .
C8 C6 C7 C8 0.1(3) . . . 7_656
N2 C6 C7 C8 -179.90(14) . . . 7_656
C7 C6 C8 C7 -0.1(3) . . . 7_656
N2 C6 C8 C7 179.90(14) . . . 7_656
